data_7225139
loop_
_publ_author_name
'Shang, Yu'
'Jin, Bo'
'Peng, Ru-Fang'
'Guo, Zhicheng'
'Liu, Qiangqiang'
'Zhao, Jun'
'Zhang, Qingchun'

_publ_section_title
;
 Nitrogen-rich Energetic Salts of
 1H,1&#x2032;H-5,5&#x2032;-Bistetrazole-1,1&#x2032;-diolate: Synthesis,
 Characterization, and Thermal Behaviors
;
_journal_name_full 'RSC Adv.'
_journal_paper_doi 10.1039/C6RA10108A
_journal_year 2016
_chemical_formula_moiety 'C N4 O, C2 H4 N3'
_chemical_formula_sum 'C3 H5 N7 O'
_chemical_formula_weight 155.14
_space_group_crystal_system monoclinic
_space_group_IT_number 15
_space_group_name_Hall '-C 2yc'
_space_group_name_H-M_alt 'C 1 2/c 1'
_symmetry_space_group_name_Hall '-C 2yc'
_symmetry_space_group_name_H-M 'C 1 2/c 1'
_atom_sites_solution_hydrogens mixed
_atom_sites_solution_primary direct
_audit_creation_date 2015-08-18
_audit_creation_method
;
Olex2 1.2
(compiled 2015.01.26 svn.r3150 for OlexSys, GUI svn.r4998)
;
_audit_update_record
;
2015-11-06 deposited with the CCDC.
2016-05-05 downloaded from the CCDC.
;
_cell_angle_alpha 90
_cell_angle_beta 100.767(8)
_cell_angle_gamma 90
_cell_formula_units_Z 8
_cell_length_a 15.2410(12)
_cell_length_b 10.5185(8)
_cell_length_c 7.7546(7)
_cell_measurement_reflns_used 1399
_cell_measurement_temperature 293
_cell_measurement_theta_max 71.3750
_cell_measurement_theta_min 5.1560
_cell_volume 1221.27(18)
_computing_cell_refinement
;
CrysAlisPro, Agilent Technologies,
Version 1.171.37.35 (release 13-08-2014 CrysAlis171 .NET)
(compiled Aug 13 2014,18:06:01)
;
_computing_data_collection
;
CrysAlisPro, Agilent Technologies,
Version 1.171.37.35 (release 13-08-2014 CrysAlis171 .NET)
(compiled Aug 13 2014,18:06:01)
;
_computing_data_reduction
;
CrysAlisPro, Agilent Technologies,
Version 1.171.37.35 (release 13-08-2014 CrysAlis171 .NET)
(compiled Aug 13 2014,18:06:01)
;
_computing_molecular_graphics 'Olex2 (Dolomanov et al., 2009)'
_computing_publication_material 'Olex2 (Dolomanov et al., 2009)'
_computing_structure_refinement 'ShelXL (Sheldrick, 2008)'
_computing_structure_solution 'ShelXT (Sheldrick, 2015)'
_diffrn_ambient_temperature 293
_diffrn_detector 'CCD plate'
_diffrn_detector_area_resol_mean 15.9595
_diffrn_detector_type EosS2
_diffrn_measured_fraction_theta_full 1.000
_diffrn_measured_fraction_theta_max 1.000
_diffrn_measurement_details
;
  1 omega   23.00   90.00   1.0000    1.0000
omega____ theta____ kappa____ phi______ frames
    -       36.1671 -125.0000 -120.0000 67

  2 omega    7.00  108.00   1.0000    1.0000
omega____ theta____ kappa____ phi______ frames
    -       36.1671   19.0000 -150.0000 101

  3 omega    1.00   75.00   1.0000    1.0000
omega____ theta____ kappa____ phi______ frames
    -       36.1671  -99.0000  -90.0000 74

  4 omega   23.00   90.00   1.0000    1.0000
omega____ theta____ kappa____ phi______ frames
    -       36.1671 -125.0000    0.0000 67

  5 omega   23.00   90.00   1.0000    1.0000
omega____ theta____ kappa____ phi______ frames
    -       36.1671 -125.0000  120.0000 67

  6 omega   39.00  109.00   1.0000    1.3800
omega____ theta____ kappa____ phi______ frames
    -      108.0000  -94.0000  -60.0000 70

  7 omega   90.00  175.00   1.0000    1.3800
omega____ theta____ kappa____ phi______ frames
    -      108.0000   61.0000  150.0000 85

  8 omega   38.00   91.00   1.0000    1.3800
omega____ theta____ kappa____ phi______ frames
    -      108.0000  -30.0000  -90.0000 53

  9 omega   38.00   91.00   1.0000    1.3800
omega____ theta____ kappa____ phi______ frames
    -      108.0000  -30.0000  120.0000 53

 10 omega   39.00  109.00   1.0000    1.3800
omega____ theta____ kappa____ phi______ frames
    -      108.0000  -94.0000  -30.0000 70

 11 omega   38.00   91.00   1.0000    1.3800
omega____ theta____ kappa____ phi______ frames
    -      108.0000  -30.0000   60.0000 53

 12 omega   39.00  109.00   1.0000    1.3800
omega____ theta____ kappa____ phi______ frames
    -      108.0000  -94.0000 -120.0000 70

 13 omega   91.00  176.00   1.0000    1.3800
omega____ theta____ kappa____ phi______ frames
    -      108.0000   45.0000 -120.0000 85

 14 omega   41.00  126.00   1.0000    1.3800
omega____ theta____ kappa____ phi______ frames
    -      108.0000  -61.0000    0.0000 85

 15 omega   39.00  109.00   1.0000    1.3800
omega____ theta____ kappa____ phi______ frames
    -      108.0000  -94.0000 -180.0000 70

 16 omega   19.00  103.00   1.0000    1.0000
omega____ theta____ kappa____ phi______ frames
    -       36.1671   57.0000  -90.0000 84

 17 omega    9.00  104.00   1.0000    1.0000
omega____ theta____ kappa____ phi______ frames
    -       36.1671   77.0000    0.0000 95
;
_diffrn_measurement_device 'four-circle diffractometer'
_diffrn_measurement_device_type 'New Gemini, Dual, Cu at zero, EosS2'
_diffrn_measurement_method '\w scans'
_diffrn_orient_matrix_UB_11 0.0903685000
_diffrn_orient_matrix_UB_12 -0.0689587000
_diffrn_orient_matrix_UB_13 0.0487491000
_diffrn_orient_matrix_UB_21 -0.0366472000
_diffrn_orient_matrix_UB_22 -0.1109085000
_diffrn_orient_matrix_UB_23 -0.1222947000
_diffrn_orient_matrix_UB_31 0.0326820000
_diffrn_orient_matrix_UB_32 0.0664330000
_diffrn_orient_matrix_UB_33 -0.1534703000
_diffrn_radiation_monochromator graphite
_diffrn_radiation_probe x-ray
_diffrn_radiation_type CuK\a
_diffrn_radiation_wavelength 1.54184
_diffrn_reflns_av_R_equivalents 0.0329
_diffrn_reflns_av_unetI/netI 0.0286
_diffrn_reflns_Laue_measured_fraction_full 1.000
_diffrn_reflns_Laue_measured_fraction_max 1.000
_diffrn_reflns_limit_h_max 18
_diffrn_reflns_limit_h_min -15
_diffrn_reflns_limit_k_max 12
_diffrn_reflns_limit_k_min -12
_diffrn_reflns_limit_l_max 8
_diffrn_reflns_limit_l_min -9
_diffrn_reflns_number 3333
_diffrn_reflns_point_group_measured_fraction_full 1.000
_diffrn_reflns_point_group_measured_fraction_max 1.000
_diffrn_reflns_theta_full 67.061
_diffrn_reflns_theta_max 67.061
_diffrn_reflns_theta_min 5.139
_diffrn_source 'Enhance (Cu) X-ray Source'
_exptl_absorpt_coefficient_mu 1.171
_exptl_absorpt_correction_T_max 1.00000
_exptl_absorpt_correction_T_min 0.90650
_exptl_absorpt_correction_type multi-scan
_exptl_absorpt_process_details
;
CrysAlisPro, Agilent Technologies,
Version 1.171.37.35 (release 13-08-2014 CrysAlis171 .NET)
(compiled Aug 13 2014,18:06:01)
Empirical absorption correction using spherical harmonics,
 implemented in SCALE3 ABSPACK scaling algorithm.
;
_exptl_crystal_colour 'clear light colourless'
_exptl_crystal_colour_lustre clear
_exptl_crystal_colour_modifier light
_exptl_crystal_colour_primary colourless
_exptl_crystal_density_diffrn 1.688
_exptl_crystal_F_000 640
_exptl_crystal_size_max 0.65
_exptl_crystal_size_mid 0.25
_exptl_crystal_size_min 0.15
_refine_diff_density_max 0.208
_refine_diff_density_min -0.273
_refine_diff_density_rms 0.093
_refine_ls_extinction_method none
_refine_ls_goodness_of_fit_ref 1.039
_refine_ls_hydrogen_treatment mixed
_refine_ls_matrix_type full
_refine_ls_number_parameters 108
_refine_ls_number_reflns 1093
_refine_ls_number_restraints 0
_refine_ls_restrained_S_all 1.039
_refine_ls_R_factor_all 0.0522
_refine_ls_R_factor_gt 0.0474
_refine_ls_shift/su_max 0.000
_refine_ls_shift/su_mean 0.000
_refine_ls_structure_factor_coef Fsqd
_refine_ls_weighting_details 'w=1/[\s^2^(Fo^2^)+(0.0910P)^2^+0.0810P] where P=(Fo^2^+2Fc^2^)/3'
_refine_ls_weighting_scheme calc
_refine_ls_wR_factor_gt 0.1247
_refine_ls_wR_factor_ref 0.1331
_reflns_Friedel_coverage 0.000
_reflns_number_gt 947
_reflns_number_total 1093
_reflns_threshold_expression 'I > 2\s(I)'
_cod_data_source_file c6ra10108a2.cif
_cod_data_source_block xnkd-01
_cod_original_cell_volume 1221.26(18)
_cod_database_code 7225139
_shelx_space_group_comment
;
The symmetry employed for this shelxl refinement is uniquely defined
by the following loop, which should always be used as a source of
symmetry information in preference to the above space-group names.
They are only intended as comments.
;
_reflns_odcompleteness_completeness 100.00
_reflns_odcompleteness_iscentric 1
_reflns_odcompleteness_theta 66.97
_olex2_refinement_description
;
1. Fixed Uiso
 At 1.2 times of:
  All C(H) groups
2.a Aromatic/amide H refined with riding coordinates:
 C00A(H00A), C00B(H00B)
;
_shelx_shelxl_version_number 2014/7
_olex2_date_sample_data_collection 2015-08-17
_olex2_submission_special_instructions 'No special instructions were received'

loop_
_space_group_symop_operation_xyz
'x, y, z'
'-x, y, -z+1/2'
'x+1/2, y+1/2, z'
'-x+1/2, y+1/2, -z+1/2'
'-x, -y, -z'
'x, -y, z-1/2'
'-x+1/2, -y+1/2, -z'
'x+1/2, -y+1/2, z-1/2'

loop_
_atom_site_label
_atom_site_type_symbol
_atom_site_fract_x
_atom_site_fract_y
_atom_site_fract_z
_atom_site_U_iso_or_equiv
_atom_site_adp_type
_atom_site_occupancy
_atom_site_site_symmetry_order
_atom_site_calc_flag
_atom_site_refinement_flags_posn
O001 O 0.38603(8) 0.15503(12) 0.60408(18) 0.0490(4) Uani 1 1 d .
N002 N 0.46001(9) 0.16114(13) 0.53880(19) 0.0374(4) Uani 1 1 d .
N003 N 0.22659(9) 0.48603(14) 0.79069(19) 0.0411(4) Uani 1 1 d .
N004 N 0.32017(11) 0.36936(14) 0.6959(2) 0.0431(4) Uani 1 1 d .
N005 N 0.57799(10) 0.11814(15) 0.4341(2) 0.0439(5) Uani 1 1 d .
N006 N 0.49712(11) 0.27213(15) 0.5100(2) 0.0469(4) Uani 1 1 d .
N007 N 0.56813(11) 0.24424(16) 0.4463(2) 0.0497(5) Uani 1 1 d .
N008 N 0.28916(10) 0.56678(15) 0.7516(2) 0.0492(5) Uani 1 1 d .
C009 C 0.50961(10) 0.06647(16) 0.4930(2) 0.0354(4) Uani 1 1 d .
C00A C 0.24483(13) 0.36912(16) 0.7579(2) 0.0417(5) Uani 1 1 d .
H00A H 0.2112 0.2980 0.7747 0.050 Uiso 1 1 calc R
C00B C 0.34531(13) 0.49195(17) 0.6943(3) 0.0463(5) Uani 1 1 d .
H00B H 0.3966 0.5198 0.6568 0.056 Uiso 1 1 calc R
H003 H 0.1793(16) 0.521(2) 0.837(3) 0.071(7) Uiso 1 1 d .
H004 H 0.3524(19) 0.295(3) 0.649(3) 0.093(8) Uiso 1 1 d .

loop_
_atom_site_aniso_label
_atom_site_aniso_U_11
_atom_site_aniso_U_22
_atom_site_aniso_U_33
_atom_site_aniso_U_23
_atom_site_aniso_U_13
_atom_site_aniso_U_12
O001 0.0422(8) 0.0348(7) 0.0808(10) -0.0032(6) 0.0395(7) 0.0012(6)
N002 0.0344(8) 0.0325(8) 0.0502(8) -0.0008(6) 0.0209(6) -0.0008(6)
N003 0.0364(8) 0.0368(9) 0.0555(9) -0.0018(6) 0.0228(6) 0.0023(6)
N004 0.0407(8) 0.0359(9) 0.0575(9) 0.0002(6) 0.0214(7) 0.0078(6)
N005 0.0382(9) 0.0411(9) 0.0587(9) -0.0016(6) 0.0252(7) -0.0034(6)
N006 0.0475(9) 0.0335(9) 0.0668(10) 0.0003(6) 0.0286(7) -0.0040(6)
N007 0.0471(9) 0.0398(9) 0.0697(11) 0.0012(7) 0.0302(8) -0.0064(7)
N008 0.0479(10) 0.0330(9) 0.0730(11) -0.0004(7) 0.0277(8) -0.0008(6)
C009 0.0324(8) 0.0362(10) 0.0412(8) -0.0022(6) 0.0166(6) 0.0009(7)
C00A 0.0396(10) 0.0351(10) 0.0550(10) 0.0003(7) 0.0206(7) 0.0001(7)
C00B 0.0404(9) 0.0396(10) 0.0649(12) 0.0026(8) 0.0255(8) 0.0006(8)

loop_
_atom_type_symbol
_atom_type_description
_atom_type_scat_dispersion_real
_atom_type_scat_dispersion_imag
_atom_type_scat_source
C C 0.0181 0.0091 'International Tables Vol C Tables 4.2.6.8 and 6.1.1.4'
H H 0.0000 0.0000 'International Tables Vol C Tables 4.2.6.8 and 6.1.1.4'
N N 0.0311 0.0180 'International Tables Vol C Tables 4.2.6.8 and 6.1.1.4'
O O 0.0492 0.0322 'International Tables Vol C Tables 4.2.6.8 and 6.1.1.4'

loop_
_geom_angle_atom_site_label_1
_geom_angle_atom_site_label_2
_geom_angle_atom_site_label_3
_geom_angle
_geom_angle_site_symmetry_3
O001 N002 N006 121.72(13) .
O001 N002 C009 129.10(14) .
N006 N002 C009 109.18(14) .
N008 N003 H003 117.6(14) .
C00A N003 N008 111.43(14) .
C00A N003 H003 131.0(14) .
C00A N004 C00B 105.81(14) .
C00A N004 H004 129.0(17) .
C00B N004 H004 125.0(16) .
C009 N005 N007 105.95(14) .
N007 N006 N002 105.93(14) .
N006 N007 N005 111.18(15) .
C00B N008 N003 103.47(15) .
N002 C009 C009 124.83(18) 5_656
N005 C009 N002 107.76(15) .
N005 C009 C009 127.41(19) 5_656
N003 C00A N004 107.55(15) .
N003 C00A H00A 126.2 .
N004 C00A H00A 126.2 .
N004 C00B H00B 124.1 .
N008 C00B N004 111.73(16) .
N008 C00B H00B 124.1 .

loop_
_geom_bond_atom_site_label_1
_geom_bond_atom_site_label_2
_geom_bond_distance
_geom_bond_site_symmetry_2
O001 N002 1.3209(17) .
N002 N006 1.334(2) .
N002 C009 1.338(2) .
N003 N008 1.3531(19) .
N003 C00A 1.296(2) .
N003 H003 0.94(2) .
N004 C00A 1.325(3) .
N004 C00B 1.346(2) .
N004 H004 1.03(3) .
N005 N007 1.340(2) .
N005 C009 1.330(2) .
N006 N007 1.304(2) .
N008 C00B 1.300(2) .
C009 C009 1.437(3) 5_656
C00A H00A 0.9300 .
C00B H00B 0.9300 .

loop_
_geom_torsion_atom_site_label_1
_geom_torsion_atom_site_label_2
_geom_torsion_atom_site_label_3
_geom_torsion_atom_site_label_4
_geom_torsion
_geom_torsion_site_symmetry_4
O001 N002 N006 N007 179.93(16) .
O001 N002 C009 N005 -179.87(17) .
O001 N002 C009 C009 0.1(3) 5_656
N002 N006 N007 N005 -0.3(2) .
N003 N008 C00B N004 0.2(2) .
N006 N002 C009 N005 -0.4(2) .
N006 N002 C009 C009 179.6(2) 5_656
N007 N005 C009 N002 0.2(2) .
N007 N005 C009 C009 -179.8(2) 5_656
N008 N003 C00A N004 0.0(2) .
C009 N002 N006 N007 0.4(2) .
C009 N005 N007 N006 0.0(2) .
C00A N003 N008 C00B -0.1(2) .
C00A N004 C00B N008 -0.2(2) .
C00B N004 C00A N003 0.1(2) .
